data_7247780
loop_
_publ_author_name
'Takkar, Priya'
'Singh, Bholey'
'Pani, Balaram'
'Kumar, Rakesh'

_publ_section_title
;
 Design, synthesis and in silico evaluation of newer 1,4-dihydropyridine
 based amlodipine bio-isosteres as promising antihypertensive agents
;
_journal_issue 48
_journal_name_full 'RSC Advances'
_journal_page_first 34239
_journal_page_last 34248
_journal_paper_doi 10.1039/D3RA06387A
_journal_volume 13
_journal_year 2023
_chemical_formula_sum 'C3.87 H4.13 Cl0.13 F0.13 N0.52 O0.65'
_chemical_formula_weight 75.23
_space_group_crystal_system monoclinic
_space_group_IT_number 14
_space_group_name_Hall '-P 2ybc'
_space_group_name_H-M_alt 'P 1 21/c 1'
_atom_sites_solution_hydrogens geom
_audit_creation_method SHELXL-2016/4
_audit_update_record
;
2023-09-13 deposited with the CCDC.	2023-11-13 downloaded from the CCDC.
;
_cell_angle_alpha 90
_cell_angle_beta 101.890(4)
_cell_angle_gamma 90
_cell_formula_units_Z 31
_cell_length_a 9.5711(4)
_cell_length_b 37.8741(14)
_cell_length_c 7.8420(3)
_cell_measurement_reflns_used 12140
_cell_measurement_temperature 107(2)
_cell_measurement_theta_max 31.1620
_cell_measurement_theta_min 3.416
_cell_volume 2781.71(19)
_computing_structure_refinement 'SHELXL-2016/4 (Sheldrick, 2016)'
_diffrn_ambient_temperature 107(2)
_diffrn_measured_fraction_theta_full 0.998
_diffrn_measured_fraction_theta_max 0.797
_diffrn_measurement_device 'four-circle diffractometer'
_diffrn_measurement_device_type 'XtaLAB Synergy, Single source at home/near, HyPix'
_diffrn_radiation_type MoK\a
_diffrn_radiation_wavelength 0.71073
_diffrn_reflns_av_R_equivalents 0.0426
_diffrn_reflns_av_unetI/netI 0.0446
_diffrn_reflns_Laue_measured_fraction_full 0.998
_diffrn_reflns_Laue_measured_fraction_max 0.797
_diffrn_reflns_limit_h_max 13
_diffrn_reflns_limit_h_min -12
_diffrn_reflns_limit_k_max 50
_diffrn_reflns_limit_k_min -45
_diffrn_reflns_limit_l_max 10
_diffrn_reflns_limit_l_min -8
_diffrn_reflns_number 22390
_diffrn_reflns_point_group_measured_fraction_full 0.998
_diffrn_reflns_point_group_measured_fraction_max 0.797
_diffrn_reflns_theta_full 25.242
_diffrn_reflns_theta_max 31.063
_diffrn_reflns_theta_min 3.059
_diffrn_source 'micro-focus sealed X-ray tube'
_exptl_absorpt_coefficient_mu 0.192
_exptl_absorpt_correction_T_max 1.00000
_exptl_absorpt_correction_T_min 0.60945
_exptl_absorpt_correction_type multi-scan
_exptl_absorpt_process_details
;
CrysAlisPro 1.171.42.69a (Rigaku Oxford Diffraction, 2022)
Empirical absorption correction using spherical harmonics,
implemented in SCALE3 ABSPACK scaling algorithm.
;
_exptl_crystal_colour yellowish
_exptl_crystal_density_diffrn 1.392
_exptl_crystal_description rectangular
_exptl_crystal_F_000 1224
_exptl_crystal_recrystallization_method 'Re-crystallisation from solvent: ethanol'
_refine_diff_density_max 1.029
_refine_diff_density_min -0.516
_refine_diff_density_rms 0.064
_refine_ls_extinction_method none
_refine_ls_goodness_of_fit_ref 1.087
_refine_ls_hydrogen_treatment constr
_refine_ls_matrix_type full
_refine_ls_number_parameters 371
_refine_ls_number_reflns 7106
_refine_ls_number_restraints 0
_refine_ls_restrained_S_all 1.087
_refine_ls_R_factor_all 0.0603
_refine_ls_R_factor_gt 0.0468
_refine_ls_shift/su_max 0.001
_refine_ls_shift/su_mean 0.000
_refine_ls_structure_factor_coef Fsqd
_refine_ls_weighting_details 'w=1/[\s^2^(Fo^2^)+(0.0626P)^2^+1.0253P] where P=(Fo^2^+2Fc^2^)/3'
_refine_ls_weighting_scheme calc
_refine_ls_wR_factor_gt 0.1233
_refine_ls_wR_factor_ref 0.1304
_reflns_Friedel_coverage 0.000
_reflns_number_gt 5657
_reflns_number_total 7106
_reflns_threshold_expression 'I > 2\s(I)'
_cod_data_source_file d3ra06387a2.cif
_cod_data_source_block shelx
_cod_original_sg_symbol_H-M 'P 21/c'
_cod_database_code 7247780
_shelx_shelxl_version_number 2016/4
_shelx_space_group_comment
;
The symmetry employed for this shelxl refinement is uniquely defined
by the following loop, which should always be used as a source of
symmetry information in preference to the above space-group names.
They are only intended as comments.
;

loop_
_space_group_symop_operation_xyz
'x, y, z'
'-x, y+1/2, -z+1/2'
'-x, -y, -z'
'x, -y-1/2, z-1/2'

loop_
_atom_site_label
_atom_site_type_symbol
_atom_site_fract_x
_atom_site_fract_y
_atom_site_fract_z
_atom_site_U_iso_or_equiv
_atom_site_adp_type
_atom_site_occupancy
_atom_site_site_symmetry_order
_atom_site_calc_flag
_atom_site_refinement_flags_posn
_atom_site_refinement_flags_adp
_atom_site_refinement_flags_occupancy
_atom_site_disorder_assembly
_atom_site_disorder_group
CL Cl 0.36095(4) 0.71662(2) 0.49574(5) 0.02199(11) Uani 1 1 d . . . . .
F F 0.11131(12) 0.27781(3) 0.35261(15) 0.0277(2) Uani 1 1 d . . . . .
O4 O 0.52896(12) 0.66300(3) 0.26360(15) 0.0172(2) Uani 1 1 d . . . . .
O1 O 0.36656(12) 0.51964(3) 0.13732(15) 0.0176(2) Uani 1 1 d . . . . .
O3 O 0.29110(14) 0.65801(3) 0.73741(15) 0.0216(3) Uani 1 1 d . . . . .
O5 O 0.54786(13) 0.61665(3) 0.09069(16) 0.0229(3) Uani 1 1 d . . . . .
O2 O 0.19771(15) 0.60899(3) 0.83246(16) 0.0265(3) Uani 1 1 d . . . . .
N4 N 0.29609(14) 0.41547(3) 0.33381(17) 0.0158(3) Uani 1 1 d . . . . .
N1 N 0.29365(14) 0.55936(3) 0.37772(17) 0.0165(3) Uani 1 1 d . . . . .
H1 H 0.263010 0.538039 0.344519 0.020 Uiso 1 1 calc R U . . .
N2 N 0.30962(16) 0.47018(4) 0.40500(19) 0.0215(3) Uani 1 1 d . . . . .
N3 N 0.25081(16) 0.44028(4) 0.43514(19) 0.0219(3) Uani 1 1 d . . . . .
C00C C 0.22752(16) 0.65672(4) 0.34430(19) 0.0140(3) Uani 1 1 d . . . . .
C6 C 0.39278(17) 0.46489(4) 0.2847(2) 0.0168(3) Uani 1 1 d . . . . .
C10 C 0.41160(16) 0.61128(4) 0.3142(2) 0.0142(3) Uani 1 1 d . . . . .
C00F C 0.22494(17) 0.69348(4) 0.3575(2) 0.0170(3) Uani 1 1 d . . . . .
C00G C 0.24927(17) 0.37983(4) 0.3391(2) 0.0154(3) Uani 1 1 d . . . . .
C5 C 0.38388(17) 0.43007(4) 0.2371(2) 0.0167(3) Uani 1 1 d . . . . .
H5 H 0.428922 0.418655 0.154920 0.020 Uiso 1 1 calc R U . . .
C9 C 0.37722(16) 0.57691(4) 0.2818(2) 0.0150(3) Uani 1 1 d . . . . .
C16 C 0.50201(17) 0.62925(4) 0.2117(2) 0.0162(3) Uani 1 1 d . . . . .
C3 C 0.31381(17) 0.35343(4) 0.2583(2) 0.0173(3) Uani 1 1 d . . . . .
H3 H 0.388874 0.359053 0.200388 0.021 Uiso 1 1 calc R U . . .
C11 C 0.34678(17) 0.63277(4) 0.4436(2) 0.0140(3) Uani 1 1 d . . . . .
C15 C 0.25228(17) 0.62356(4) 0.7245(2) 0.0176(3) Uani 1 1 d . . . . .
C12 C 0.28622(17) 0.60803(4) 0.5651(2) 0.0156(3) Uani 1 1 d . . . . .
C20 C 0.11319(17) 0.64094(4) 0.2296(2) 0.0167(3) Uani 1 1 d . . . . .
H20 H 0.111269 0.615972 0.218036 0.020 Uiso 1 1 calc R U . . .
C00P C 0.15826(18) 0.31162(4) 0.3487(2) 0.0191(3) Uani 1 1 d . . . . .
C13 C 0.25556(17) 0.57373(4) 0.5241(2) 0.0160(3) Uani 1 1 d . . . . .
C00R C 0.11471(19) 0.71363(4) 0.2610(2) 0.0214(3) Uani 1 1 d . . . . .
H00R H 0.115875 0.738609 0.272458 0.026 Uiso 1 1 calc R U . . .
C2 C 0.26712(18) 0.31886(4) 0.2636(2) 0.0188(3) Uani 1 1 d . . . . .
H2 H 0.309636 0.300482 0.209393 0.023 Uiso 1 1 calc R U . . .
C00T C 0.00240(18) 0.66061(4) 0.1322(2) 0.0203(3) Uani 1 1 d . . . . .
H00T H -0.073657 0.649174 0.054963 0.024 Uiso 1 1 calc R U . . .
C7 C 0.47107(17) 0.49516(4) 0.2267(2) 0.0173(3) Uani 1 1 d . . . . .
H7A H 0.532303 0.506720 0.328560 0.021 Uiso 1 1 calc R U . . .
H7B H 0.532509 0.486783 0.147755 0.021 Uiso 1 1 calc R U . . .
C8 C 0.41897(18) 0.55490(4) 0.1374(2) 0.0180(3) Uani 1 1 d . . . . .
H8A H 0.379942 0.566025 0.023277 0.022 Uiso 1 1 calc R U . . .
H8B H 0.524298 0.554402 0.153573 0.022 Uiso 1 1 calc R U . . .
C14 C 0.18183(19) 0.54800(4) 0.6225(2) 0.0210(3) Uani 1 1 d . . . . .
H14A H 0.173659 0.525039 0.563673 0.031 Uiso 1 1 calc R U . . .
H14B H 0.237549 0.545367 0.741554 0.031 Uiso 1 1 calc R U . . .
H14C H 0.086307 0.556840 0.626398 0.031 Uiso 1 1 calc R U . . .
C4 C 0.13973(19) 0.37191(4) 0.4258(2) 0.0216(3) Uani 1 1 d . . . . .
H4 H 0.097050 0.390114 0.480991 0.026 Uiso 1 1 calc R U . . .
C00Y C 0.00371(18) 0.69721(5) 0.1486(2) 0.0224(3) Uani 1 1 d . . . . .
H00Y H -0.071655 0.710875 0.082491 0.027 Uiso 1 1 calc R U . . .
C1 C 0.09349(19) 0.33731(4) 0.4310(2) 0.0229(4) Uani 1 1 d . . . . .
H1A H 0.019169 0.331393 0.489617 0.027 Uiso 1 1 calc R U . . .
C17 C 0.61432(19) 0.68279(4) 0.1641(2) 0.0231(4) Uani 1 1 d . . . . .
H17A H 0.569627 0.681998 0.038539 0.028 Uiso 1 1 calc R U . . .
H17B H 0.711174 0.672459 0.180223 0.028 Uiso 1 1 calc R U . . .
C18 C 0.6232(2) 0.72029(4) 0.2281(3) 0.0255(4) Uani 1 1 d . . . . .
H18A H 0.680540 0.734230 0.162641 0.038 Uiso 1 1 calc R U . . .
H18B H 0.526870 0.730291 0.211179 0.038 Uiso 1 1 calc R U . . .
H18C H 0.667892 0.720787 0.352338 0.038 Uiso 1 1 calc R U . . .
C19 C 0.2520(2) 0.67762(5) 0.8776(2) 0.0248(4) Uani 1 1 d . . . . .
H19A H 0.285115 0.702059 0.874675 0.037 Uiso 1 1 calc R U . . .
H19B H 0.147956 0.677368 0.864527 0.037 Uiso 1 1 calc R U . . .
H19C H 0.296357 0.666804 0.989191 0.037 Uiso 1 1 calc R U . . .
C21 C 0.0296(2) 0.49117(5) -0.0696(2) 0.0275(4) Uani 1 1 d . . . . .
H21A H 0.124297 0.501463 -0.072085 0.033 Uiso 1 1 calc R U . . .
H21B H -0.033949 0.495905 -0.183841 0.033 Uiso 1 1 calc R U . . .
C22 C 0.0453(2) 0.45178(6) -0.0438(3) 0.0359(5) Uani 1 1 d . . . . .
H22A H -0.050300 0.440854 -0.056965 0.043 Uiso 1 1 calc R U . . .
H22B H 0.099475 0.446750 0.075458 0.043 Uiso 1 1 calc R U . . .
C23 C 0.1237(3) 0.43576(8) -0.1776(4) 0.0532(6) Uani 1 1 d . . . . .
H23A H 0.061134 0.436347 -0.293483 0.080 Uiso 1 1 calc R U . . .
H23B H 0.149738 0.411262 -0.145627 0.080 Uiso 1 1 calc R U . . .
H23C H 0.210311 0.449457 -0.179199 0.080 Uiso 1 1 calc R U . . .

loop_
_atom_site_aniso_label
_atom_site_aniso_U_11
_atom_site_aniso_U_22
_atom_site_aniso_U_33
_atom_site_aniso_U_23
_atom_site_aniso_U_13
_atom_site_aniso_U_12
CL 0.0245(2) 0.01413(19) 0.0273(2) -0.00388(14) 0.00510(16) -0.00274(14)
F 0.0297(6) 0.0133(5) 0.0428(6) -0.0004(4) 0.0137(5) -0.0054(4)
O4 0.0190(6) 0.0125(5) 0.0222(6) -0.0014(4) 0.0089(5) -0.0025(4)
O1 0.0189(6) 0.0110(5) 0.0223(6) -0.0007(4) 0.0026(5) 0.0000(4)
O3 0.0328(7) 0.0164(6) 0.0182(6) -0.0025(4) 0.0111(5) 0.0005(5)
O5 0.0296(7) 0.0158(6) 0.0282(6) -0.0033(5) 0.0175(5) -0.0018(5)
O2 0.0375(7) 0.0231(6) 0.0228(6) 0.0024(5) 0.0152(6) -0.0002(5)
N4 0.0189(7) 0.0124(6) 0.0163(6) -0.0005(5) 0.0042(5) 0.0003(5)
N1 0.0193(7) 0.0118(6) 0.0196(7) -0.0004(5) 0.0069(5) -0.0018(5)
N2 0.0280(8) 0.0156(7) 0.0223(7) -0.0044(5) 0.0085(6) -0.0025(6)
N3 0.0300(8) 0.0154(7) 0.0225(7) -0.0054(5) 0.0108(6) -0.0017(6)
C00C 0.0144(7) 0.0133(7) 0.0159(7) -0.0001(5) 0.0070(6) 0.0009(5)
C6 0.0183(8) 0.0135(7) 0.0181(7) -0.0006(6) 0.0027(6) 0.0008(6)
C10 0.0141(7) 0.0126(7) 0.0159(7) 0.0004(5) 0.0031(6) 0.0015(5)
C00F 0.0173(8) 0.0147(7) 0.0201(8) -0.0010(6) 0.0063(6) 0.0004(6)
C00G 0.0179(8) 0.0124(7) 0.0152(7) 0.0005(5) 0.0015(6) 0.0005(6)
C5 0.0172(8) 0.0152(7) 0.0179(7) 0.0002(6) 0.0044(6) 0.0013(6)
C9 0.0142(7) 0.0128(7) 0.0181(7) 0.0014(5) 0.0034(6) 0.0019(5)
C16 0.0156(7) 0.0131(7) 0.0202(8) -0.0001(6) 0.0046(6) 0.0015(6)
C3 0.0190(8) 0.0153(7) 0.0182(7) 0.0008(6) 0.0053(6) 0.0001(6)
C11 0.0163(7) 0.0116(7) 0.0152(7) 0.0016(5) 0.0057(6) 0.0028(5)
C15 0.0183(8) 0.0177(8) 0.0167(7) 0.0030(6) 0.0034(6) 0.0041(6)
C12 0.0158(7) 0.0151(7) 0.0161(7) 0.0030(6) 0.0040(6) 0.0030(6)
C20 0.0173(8) 0.0152(7) 0.0183(7) -0.0006(6) 0.0053(6) 0.0012(6)
C00P 0.0213(8) 0.0121(7) 0.0237(8) 0.0018(6) 0.0040(7) -0.0022(6)
C13 0.0149(7) 0.0158(7) 0.0173(7) 0.0031(6) 0.0035(6) 0.0025(6)
C00R 0.0248(9) 0.0127(7) 0.0285(9) 0.0030(6) 0.0100(7) 0.0051(6)
C2 0.0208(8) 0.0148(7) 0.0209(8) -0.0010(6) 0.0046(6) 0.0016(6)
C00T 0.0184(8) 0.0205(8) 0.0213(8) -0.0002(6) 0.0029(6) 0.0021(6)
C7 0.0181(8) 0.0132(7) 0.0204(8) -0.0007(6) 0.0033(6) 0.0005(6)
C8 0.0223(8) 0.0110(7) 0.0222(8) -0.0015(6) 0.0079(7) -0.0009(6)
C14 0.0249(9) 0.0170(8) 0.0233(8) 0.0035(6) 0.0105(7) 0.0007(6)
C4 0.0232(8) 0.0168(8) 0.0271(9) -0.0018(6) 0.0107(7) 0.0006(6)
C00Y 0.0213(8) 0.0216(8) 0.0244(8) 0.0048(6) 0.0049(7) 0.0078(7)
C1 0.0217(8) 0.0194(8) 0.0301(9) 0.0008(7) 0.0112(7) -0.0017(6)
C17 0.0243(9) 0.0160(8) 0.0337(9) -0.0006(7) 0.0165(7) -0.0046(6)
C18 0.0288(9) 0.0150(8) 0.0342(10) 0.0012(7) 0.0099(8) -0.0032(7)
C19 0.0351(10) 0.0220(9) 0.0189(8) -0.0041(6) 0.0094(7) 0.0035(7)
C21 0.0250(9) 0.0335(10) 0.0235(9) 0.0008(7) 0.0036(7) -0.0084(7)
C22 0.0302(10) 0.0400(12) 0.0343(11) 0.0008(9) -0.0008(8) -0.0001(9)
C23 0.0414(13) 0.0626(17) 0.0548(16) -0.0067(12) 0.0078(12) 0.0002(12)

loop_
_atom_type_symbol
_atom_type_description
_atom_type_scat_dispersion_real
_atom_type_scat_dispersion_imag
_atom_type_scat_source
C C 0.0033 0.0016 'International Tables Vol C Tables 4.2.6.8 and 6.1.1.4'
H H 0.0000 0.0000 'International Tables Vol C Tables 4.2.6.8 and 6.1.1.4'
N N 0.0061 0.0033 'International Tables Vol C Tables 4.2.6.8 and 6.1.1.4'
O O 0.0106 0.0060 'International Tables Vol C Tables 4.2.6.8 and 6.1.1.4'
F F 0.0171 0.0103 'International Tables Vol C Tables 4.2.6.8 and 6.1.1.4'
Cl Cl 0.1484 0.1585 'International Tables Vol C Tables 4.2.6.8 and 6.1.1.4'

loop_
_geom_angle_atom_site_label_1
_geom_angle_atom_site_label_2
_geom_angle_atom_site_label_3
_geom_angle
_geom_angle_site_symmetry_1
_geom_angle_site_symmetry_3
_geom_angle_publ_flag
C16 O4 C17 114.90(12) . . ?
C8 O1 C7 113.25(12) . . ?
C15 O3 C19 116.35(13) . . ?
N3 N4 C5 110.69(13) . . ?
N3 N4 C00G 119.88(13) . . ?
C5 N4 C00G 129.43(13) . . ?
C9 N1 C13 123.00(13) . . ?
C9 N1 H1 118.5 . . ?
C13 N1 H1 118.5 . . ?
N3 N2 C6 109.35(13) . . ?
N2 N3 N4 106.99(13) . . ?
C00F C00C C20 116.74(14) . . ?
C00F C00C C11 124.95(14) . . ?
C20 C00C C11 118.31(13) . . ?
N2 C6 C5 108.46(14) . . ?
N2 C6 C7 119.88(14) . . ?
C5 C6 C7 131.65(14) . . ?
C9 C10 C16 119.50(13) . . ?
C9 C10 C11 121.34(13) . . ?
C16 C10 C11 118.91(13) . . ?
C00R C00F C00C 121.93(15) . . ?
C00R C00F CL 116.50(12) . . ?
C00C C00F CL 121.57(12) . . ?
C3 C00G C4 121.00(14) . . ?
C3 C00G N4 119.64(14) . . ?
C4 C00G N4 119.35(14) . . ?
N4 C5 C6 104.50(13) . . ?
N4 C5 H5 127.7 . . ?
C6 C5 H5 127.7 . . ?
C10 C9 N1 120.55(14) . . ?
C10 C9 C8 125.04(13) . . ?
N1 C9 C8 114.36(13) . . ?
O5 C16 O4 121.83(14) . . ?
O5 C16 C10 126.31(14) . . ?
O4 C16 C10 111.85(13) . . ?
C2 C3 C00G 119.20(14) . . ?
C2 C3 H3 120.4 . . ?
C00G C3 H3 120.4 . . ?
C10 C11 C12 110.14(12) . . ?
C10 C11 C00C 109.78(12) . . ?
C12 C11 C00C 109.81(12) . . ?
O2 C15 O3 122.42(15) . . ?
O2 C15 C12 127.59(15) . . ?
O3 C15 C12 109.98(13) . . ?
C13 C12 C15 120.49(14) . . ?
C13 C12 C11 121.98(14) . . ?
C15 C12 C11 117.39(13) . . ?
C00T C20 C00C 122.14(15) . . ?
C00T C20 H20 118.9 . . ?
C00C C20 H20 118.9 . . ?
F C00P C2 119.07(14) . . ?
F C00P C1 118.03(14) . . ?
C2 C00P C1 122.90(15) . . ?
C12 C13 N1 119.45(14) . . ?
C12 C13 C14 126.89(14) . . ?
N1 C13 C14 113.66(13) . . ?
C00Y C00R C00F 119.82(15) . . ?
C00Y C00R H00R 120.1 . . ?
C00F C00R H00R 120.1 . . ?
C00P C2 C3 118.93(15) . . ?
C00P C2 H2 120.5 . . ?
C3 C2 H2 120.5 . . ?
C20 C00T C00Y 119.46(16) . . ?
C20 C00T H00T 120.3 . . ?
C00Y C00T H00T 120.3 . . ?
O1 C7 C6 107.58(13) . . ?
O1 C7 H7A 110.2 . . ?
C6 C7 H7A 110.2 . . ?
O1 C7 H7B 110.2 . . ?
C6 C7 H7B 110.2 . . ?
H7A C7 H7B 108.5 . . ?
O1 C8 C9 111.48(12) . . ?
O1 C8 H8A 109.3 . . ?
C9 C8 H8A 109.3 . . ?
O1 C8 H8B 109.3 . . ?
C9 C8 H8B 109.3 . . ?
H8A C8 H8B 108.0 . . ?
C13 C14 H14A 109.5 . . ?
C13 C14 H14B 109.5 . . ?
H14A C14 H14B 109.5 . . ?
C13 C14 H14C 109.5 . . ?
H14A C14 H14C 109.5 . . ?
H14B C14 H14C 109.5 . . ?
C1 C4 C00G 119.61(15) . . ?
C1 C4 H4 120.2 . . ?
C00G C4 H4 120.2 . . ?
C00R C00Y C00T 119.91(15) . . ?
C00R C00Y H00Y 120.0 . . ?
C00T C00Y H00Y 120.0 . . ?
C00P C1 C4 118.35(15) . . ?
C00P C1 H1A 120.8 . . ?
C4 C1 H1A 120.8 . . ?
O4 C17 C18 107.94(13) . . ?
O4 C17 H17A 110.1 . . ?
C18 C17 H17A 110.1 . . ?
O4 C17 H17B 110.1 . . ?
C18 C17 H17B 110.1 . . ?
H17A C17 H17B 108.4 . . ?
C17 C18 H18A 109.5 . . ?
C17 C18 H18B 109.5 . . ?
H18A C18 H18B 109.5 . . ?
C17 C18 H18C 109.5 . . ?
H18A C18 H18C 109.5 . . ?
H18B C18 H18C 109.5 . . ?
O3 C19 H19A 109.5 . . ?
O3 C19 H19B 109.5 . . ?
H19A C19 H19B 109.5 . . ?
O3 C19 H19C 109.5 . . ?
H19A C19 H19C 109.5 . . ?
H19B C19 H19C 109.5 . . ?
C21 C21 C22 112.82(19) 3_565 . ?
C21 C21 H21A 109.0 3_565 . ?
C22 C21 H21A 109.0 . . ?
C21 C21 H21B 109.0 3_565 . ?
C22 C21 H21B 109.0 . . ?
H21A C21 H21B 107.8 . . ?
C21 C22 C23 110.36(19) . . ?
C21 C22 H22A 109.6 . . ?
C23 C22 H22A 109.6 . . ?
C21 C22 H22B 109.6 . . ?
C23 C22 H22B 109.6 . . ?
H22A C22 H22B 108.1 . . ?
C22 C23 H23A 109.5 . . ?
C22 C23 H23B 109.5 . . ?
H23A C23 H23B 109.5 . . ?
C22 C23 H23C 109.5 . . ?
H23A C23 H23C 109.5 . . ?
H23B C23 H23C 109.5 . . ?

loop_
_geom_bond_atom_site_label_1
_geom_bond_atom_site_label_2
_geom_bond_distance
_geom_bond_site_symmetry_2
_geom_bond_publ_flag
CL C00F 1.7481(17) . ?
F C00P 1.3597(18) . ?
O4 C16 1.3503(19) . ?
O4 C17 1.4493(18) . ?
O1 C8 1.4264(18) . ?
O1 C7 1.4363(19) . ?
O3 C15 1.355(2) . ?
O3 C19 1.4390(19) . ?
O5 C16 1.2215(19) . ?
O2 C15 1.215(2) . ?
N4 N3 1.3581(18) . ?
N4 C5 1.360(2) . ?
N4 C00G 1.426(2) . ?
N1 C9 1.3766(19) . ?
N1 C13 1.386(2) . ?
N1 H1 0.8800 . ?
N2 N3 1.3074(19) . ?
N2 C6 1.368(2) . ?
C00C C00F 1.397(2) . ?
C00C C20 1.399(2) . ?
C00C C11 1.538(2) . ?
C6 C5 1.369(2) . ?
C6 C7 1.491(2) . ?
C10 C9 1.354(2) . ?
C10 C16 1.465(2) . ?
C10 C11 1.529(2) . ?
C00F C00R 1.393(2) . ?
C00G C3 1.394(2) . ?
C00G C4 1.395(2) . ?
C5 H5 0.9500 . ?
C9 C8 1.525(2) . ?
C3 C2 1.387(2) . ?
C3 H3 0.9500 . ?
C11 C12 1.533(2) . ?
C15 C12 1.477(2) . ?
C12 C13 1.356(2) . ?
C20 C00T 1.389(2) . ?
C20 H20 0.9500 . ?
C00P C2 1.375(2) . ?
C00P C1 1.383(2) . ?
C13 C14 1.506(2) . ?
C00R C00Y 1.381(3) . ?
C00R H00R 0.9500 . ?
C2 H2 0.9500 . ?
C00T C00Y 1.392(2) . ?
C00T H00T 0.9500 . ?
C7 H7A 0.9900 . ?
C7 H7B 0.9900 . ?
C8 H8A 0.9900 . ?
C8 H8B 0.9900 . ?
C14 H14A 0.9800 . ?
C14 H14B 0.9800 . ?
C14 H14C 0.9800 . ?
C4 C1 1.386(2) . ?
C4 H4 0.9500 . ?
C00Y H00Y 0.9500 . ?
C1 H1A 0.9500 . ?
C17 C18 1.503(2) . ?
C17 H17A 0.9900 . ?
C17 H17B 0.9900 . ?
C18 H18A 0.9800 . ?
C18 H18B 0.9800 . ?
C18 H18C 0.9800 . ?
C19 H19A 0.9800 . ?
C19 H19B 0.9800 . ?
C19 H19C 0.9800 . ?
C21 C21 1.489(4) 3_565 ?
C21 C22 1.509(3) . ?
C21 H21A 0.9900 . ?
C21 H21B 0.9900 . ?
C22 C23 1.535(3) . ?
C22 H22A 0.9900 . ?
C22 H22B 0.9900 . ?
C23 H23A 0.9800 . ?
C23 H23B 0.9800 . ?
C23 H23C 0.9800 . ?

loop_
_geom_torsion_atom_site_label_1
_geom_torsion_atom_site_label_2
_geom_torsion_atom_site_label_3
_geom_torsion_atom_site_label_4
_geom_torsion
_geom_torsion_site_symmetry_1
_geom_torsion_site_symmetry_2
_geom_torsion_site_symmetry_3
_geom_torsion_site_symmetry_4
_geom_torsion_publ_flag
C6 N2 N3 N4 -0.01(19) . . . . ?
C5 N4 N3 N2 -0.55(18) . . . . ?
C00G N4 N3 N2 179.87(14) . . . . ?
N3 N2 C6 C5 0.55(19) . . . . ?
N3 N2 C6 C7 179.53(15) . . . . ?
C20 C00C C00F C00R -0.3(2) . . . . ?
C11 C00C C00F C00R 178.70(14) . . . . ?
C20 C00C C00F CL -179.98(11) . . . . ?
C11 C00C C00F CL -0.9(2) . . . . ?
N3 N4 C00G C3 -169.25(15) . . . . ?
C5 N4 C00G C3 11.3(2) . . . . ?
N3 N4 C00G C4 10.5(2) . . . . ?
C5 N4 C00G C4 -169.00(16) . . . . ?
N3 N4 C5 C6 0.87(18) . . . . ?
C00G N4 C5 C6 -179.61(15) . . . . ?
N2 C6 C5 N4 -0.85(18) . . . . ?
C7 C6 C5 N4 -179.66(17) . . . . ?
C16 C10 C9 N1 179.31(14) . . . . ?
C11 C10 C9 N1 -6.5(2) . . . . ?
C16 C10 C9 C8 -3.4(2) . . . . ?
C11 C10 C9 C8 170.73(15) . . . . ?
C13 N1 C9 C10 -8.5(2) . . . . ?
C13 N1 C9 C8 173.98(14) . . . . ?
C17 O4 C16 O5 0.6(2) . . . . ?
C17 O4 C16 C10 -178.15(14) . . . . ?
C9 C10 C16 O5 3.0(3) . . . . ?
C11 C10 C16 O5 -171.32(16) . . . . ?
C9 C10 C16 O4 -178.36(14) . . . . ?
C11 C10 C16 O4 7.3(2) . . . . ?
C4 C00G C3 C2 0.5(2) . . . . ?
N4 C00G C3 C2 -179.76(15) . . . . ?
C9 C10 C11 C12 18.8(2) . . . . ?
C16 C10 C11 C12 -166.98(14) . . . . ?
C9 C10 C11 C00C -102.20(16) . . . . ?
C16 C10 C11 C00C 71.99(17) . . . . ?
C00F C00C C11 C10 -121.42(15) . . . . ?
C20 C00C C11 C10 57.61(17) . . . . ?
C00F C00C C11 C12 117.35(16) . . . . ?
C20 C00C C11 C12 -63.63(17) . . . . ?
C19 O3 C15 O2 -5.7(2) . . . . ?
C19 O3 C15 C12 174.18(14) . . . . ?
O2 C15 C12 C13 0.5(3) . . . . ?
O3 C15 C12 C13 -179.45(14) . . . . ?
O2 C15 C12 C11 176.25(16) . . . . ?
O3 C15 C12 C11 -3.7(2) . . . . ?
C10 C11 C12 C13 -19.2(2) . . . . ?
C00C C11 C12 C13 101.84(17) . . . . ?
C10 C11 C12 C15 165.11(13) . . . . ?
C00C C11 C12 C15 -73.88(17) . . . . ?
C00F C00C C20 C00T 0.4(2) . . . . ?
C11 C00C C20 C00T -178.70(14) . . . . ?
C15 C12 C13 N1 -177.39(14) . . . . ?
C11 C12 C13 N1 7.0(2) . . . . ?
C15 C12 C13 C14 2.6(3) . . . . ?
C11 C12 C13 C14 -173.03(15) . . . . ?
C9 N1 C13 C12 8.2(2) . . . . ?
C9 N1 C13 C14 -171.75(14) . . . . ?
C00C C00F C00R C00Y 0.1(2) . . . . ?
CL C00F C00R C00Y 179.80(13) . . . . ?
F C00P C2 C3 179.36(15) . . . . ?
C1 C00P C2 C3 -0.6(3) . . . . ?
C00G C3 C2 C00P 0.0(2) . . . . ?
C00C C20 C00T C00Y -0.3(2) . . . . ?
C8 O1 C7 C6 155.85(12) . . . . ?
N2 C6 C7 O1 -64.65(19) . . . . ?
C5 C6 C7 O1 114.05(19) . . . . ?
C7 O1 C8 C9 -97.30(15) . . . . ?
C10 C9 C8 O1 -179.98(15) . . . . ?
N1 C9 C8 O1 -2.56(19) . . . . ?
C3 C00G C4 C1 -0.4(3) . . . . ?
N4 C00G C4 C1 179.84(16) . . . . ?
C00F C00R C00Y C00T 0.0(2) . . . . ?
C20 C00T C00Y C00R 0.0(2) . . . . ?
F C00P C1 C4 -179.28(16) . . . . ?
C2 C00P C1 C4 0.6(3) . . . . ?
C00G C4 C1 C00P -0.1(3) . . . . ?
C16 O4 C17 C18 175.12(14) . . . . ?
C21 C21 C22 C23 -173.0(2) 3_565 . . . ?
